data_4329312
loop_
_publ_author_name
'Z. Tomkowicz'
'S. Ostrovsky'
'S. Foro'
'V. Calvo-Perez'
'W. Haase'

_publ_section_title
;
 Magnetooptical and Structural Investigations of Five Dimeric Cobalt(II)
 Complexes Mimicking Metalloenzyme Active Sites
;
_journal_name_full 'Inorganic Chemistry'
_journal_page_first 6046
_journal_page_last 6055
_journal_paper_doi 10.1021/ic202529p
_journal_volume 51
_journal_year 2012
_chemical_formula_moiety 'C40 H78 Co2 O17'
_chemical_formula_sum 'C40 H78 Co2 O17'
_chemical_formula_weight 948.88
_chemical_name_systematic
; 
 ? 
;
_space_group_IT_number 14
_symmetry_cell_setting monoclinic
_symmetry_space_group_name_Hall '-P 2yn'
_symmetry_space_group_name_H-M 'P 1 21/n 1'
_atom_sites_solution_hydrogens geom
_atom_sites_solution_primary direct
_atom_sites_solution_secondary difmap
_audit_creation_method SHELXL-97
_cell_angle_alpha 90.00
_cell_angle_beta 103.791(7)
_cell_angle_gamma 90.00
_cell_formula_units_Z 4
_cell_length_a 11.970(1)
_cell_length_b 19.793(2)
_cell_length_c 22.769(2)
_cell_measurement_reflns_used 4511
_cell_measurement_temperature 100(2)
_cell_measurement_theta_max 21.02
_cell_measurement_theta_min 1.33
_cell_volume 5239.0(8)
_computing_cell_refinement
;
CrysAlis RED-CCD (Oxford Diffraction Limited, 2004)
;
_computing_data_collection
;
CrysAlis CCD (Oxford Diffraction Limited, 2003)
;
_computing_data_reduction
;
CrysAlis RED-CCD (Oxford Diffraction Limited, 2004)
;
_computing_molecular_graphics 'ORTEP-III (Farrugia, L. J. (1997)'
_computing_publication_material 'SHELXL-97 (Sheldrick, 1997)'
_computing_structure_refinement 'SHELXL-97 (Sheldrick, 1997)'
_computing_structure_solution 'SHELXS-97 (Sheldrick, 1997)'
_diffrn_ambient_temperature 100(2)
_diffrn_measured_fraction_theta_full 0.993
_diffrn_measured_fraction_theta_max 0.993
_diffrn_measurement_device_type
;  
Oxford Diffraction Xcalibur (TM) Single Crystal X-ray Diffractometer 
with Sapphire CCD Detector.
;
_diffrn_measurement_method
;
Rotation method data acquisition using omega and phi scans.
;
_diffrn_radiation_monochromator graphite
_diffrn_radiation_source 'fine-focus sealed tube'
_diffrn_radiation_type MoK\a
_diffrn_radiation_wavelength 0.71073
_diffrn_reflns_av_R_equivalents 0.0904
_diffrn_reflns_av_sigmaI/netI 0.1429
_diffrn_reflns_limit_h_max 14
_diffrn_reflns_limit_h_min -14
_diffrn_reflns_limit_k_max 24
_diffrn_reflns_limit_k_min -24
_diffrn_reflns_limit_l_max 26
_diffrn_reflns_limit_l_min -28
_diffrn_reflns_number 36701
_diffrn_reflns_theta_full 26.37
_diffrn_reflns_theta_max 26.37
_diffrn_reflns_theta_min 4.10
_diffrn_standards_decay_% 0
_exptl_absorpt_coefficient_mu 0.693
_exptl_absorpt_correction_T_max 0.7689
_exptl_absorpt_correction_T_min 0.7231
_exptl_absorpt_correction_type analytical
_exptl_absorpt_process_details
;
CrysAlis RED-CCD, Oxford Diffraction Ltd., version 1.171.26, 2004
;
_exptl_crystal_colour black
_exptl_crystal_density_diffrn 1.203
_exptl_crystal_description prism
_exptl_crystal_F_000 2032
_exptl_crystal_size_max 0.50
_exptl_crystal_size_mid 0.40
_exptl_crystal_size_min 0.40
_refine_diff_density_max 0.562
_refine_diff_density_min -0.356
_refine_diff_density_rms 0.084
_refine_ls_extinction_method none
_refine_ls_goodness_of_fit_ref 1.008
_refine_ls_hydrogen_treatment mixed
_refine_ls_matrix_type full
_refine_ls_number_parameters 550
_refine_ls_number_reflns 10623
_refine_ls_number_restraints 6
_refine_ls_restrained_S_all 1.008
_refine_ls_R_factor_all 0.1618
_refine_ls_R_factor_gt 0.0661
_refine_ls_shift/su_max 0.010
_refine_ls_shift/su_mean 0.000
_refine_ls_structure_factor_coef Fsqd
_refine_ls_weighting_details 'calc w=1/[\s^2^(Fo^2^)+(0.0266P)^2^+6.4429P] where P=(Fo^2^+2Fc^2^)/3'
_refine_ls_weighting_scheme calc
_refine_ls_wR_factor_gt 0.0884
_refine_ls_wR_factor_ref 0.1100
_reflns_number_gt 5683
_reflns_number_total 10623
_reflns_threshold_expression >2sigma(I)
_cod_data_source_file ic202529p_si_002_5.cif
_cod_data_source_block 5
_cod_original_sg_symbol_H-M 'P 21/n'
_cod_database_code 4329312

loop_
_symmetry_equiv_pos_as_xyz
'x, y, z'
'-x+1/2, y+1/2, -z+1/2'
'-x, -y, -z'
'x-1/2, -y-1/2, z-1/2'

loop_
_atom_site_label
_atom_site_type_symbol
_atom_site_fract_x
_atom_site_fract_y
_atom_site_fract_z
_atom_site_U_iso_or_equiv
_atom_site_adp_type
_atom_site_occupancy
_atom_site_symmetry_multiplicity
_atom_site_calc_flag
_atom_site_refinement_flags
C1 C 0.7020(3) 0.1975(2) 0.21397(15) 0.0216(9) Uani 1 1 d .
C2 C 0.3905(3) 0.2167(2) 0.23087(16) 0.0198(9) Uani 1 1 d .
C3 C 0.2561(3) 0.07367(19) 0.11999(17) 0.0214(9) Uani 1 1 d .
C4 C 0.4841(3) -0.00236(19) 0.28465(18) 0.0271(10) Uani 1 1 d .
C5 C 0.6699(4) 0.00394(19) 0.13779(17) 0.0239(9) Uani 1 1 d .
C6 C 0.6260(3) 0.2243(2) 0.03502(16) 0.0210(9) Uani 1 1 d .
C7 C 0.5018(3) 0.4076(2) 0.10684(17) 0.0255(9) Uani 1 1 d .
C8 C 0.2464(4) 0.28647(19) 0.05014(17) 0.0263(10) Uani 1 1 d .
C9 C 0.8294(3) 0.21389(19) 0.23664(17) 0.0273(10) Uani 1 1 d .
C10 C 0.8936(4) 0.1592(2) 0.2778(2) 0.0476(13) Uani 1 1 d .
H10A H 0.8863 0.1163 0.2558 0.057 Uiso 1 1 calc R
H10B H 0.8610 0.1545 0.3132 0.057 Uiso 1 1 calc R
H10C H 0.9751 0.1715 0.2910 0.057 Uiso 1 1 calc R
C11 C 0.8755(3) 0.2195(2) 0.17980(19) 0.0402(12) Uani 1 1 d .
H11A H 0.8343 0.2554 0.1538 0.048 Uiso 1 1 calc R
H11B H 0.8639 0.1765 0.1579 0.048 Uiso 1 1 calc R
H11C H 0.9577 0.2301 0.1913 0.048 Uiso 1 1 calc R
C12 C 0.8438(4) 0.2814(2) 0.27034(19) 0.0399(11) Uani 1 1 d .
H12A H 0.8079 0.2786 0.3047 0.048 Uiso 1 1 calc R
H12B H 0.8069 0.3173 0.2428 0.048 Uiso 1 1 calc R
H12C H 0.9259 0.2915 0.2850 0.048 Uiso 1 1 calc R
C13 C 0.3424(3) 0.2458(2) 0.28186(15) 0.0249(9) Uani 1 1 d .
C14 C 0.4241(4) 0.3022(2) 0.30973(19) 0.0535(14) Uani 1 1 d .
H14A H 0.4272 0.3361 0.2788 0.064 Uiso 1 1 calc R
H14B H 0.5012 0.2835 0.3258 0.064 Uiso 1 1 calc R
H14C H 0.3967 0.3233 0.3426 0.064 Uiso 1 1 calc R
C15 C 0.2231(4) 0.2735(3) 0.2572(2) 0.0766(19) Uani 1 1 d .
H15A H 0.1722 0.2371 0.2374 0.092 Uiso 1 1 calc R
H15B H 0.2259 0.3091 0.2276 0.092 Uiso 1 1 calc R
H15C H 0.1936 0.2923 0.2903 0.092 Uiso 1 1 calc R
C16 C 0.3423(4) 0.1918(2) 0.32919(17) 0.0427(12) Uani 1 1 d .
H16A H 0.4211 0.1759 0.3456 0.051 Uiso 1 1 calc R
H16B H 0.2940 0.1539 0.3106 0.051 Uiso 1 1 calc R
H16C H 0.3117 0.2108 0.3619 0.051 Uiso 1 1 calc R
C17 C 0.1397(3) 0.0418(2) 0.11991(17) 0.0267(10) Uani 1 1 d .
C18 C 0.0463(3) 0.0715(2) 0.0693(2) 0.0497(13) Uani 1 1 d .
H18A H 0.0646 0.0624 0.0303 0.060 Uiso 1 1 calc R
H18B H 0.0419 0.1204 0.0750 0.060 Uiso 1 1 calc R
H18C H -0.0278 0.0508 0.0698 0.060 Uiso 1 1 calc R
C19 C 0.1109(4) 0.0561(3) 0.18037(19) 0.0517(14) Uani 1 1 d .
H19A H 0.1078 0.1050 0.1864 0.062 Uiso 1 1 calc R
H19B H 0.1702 0.0363 0.2131 0.062 Uiso 1 1 calc R
H19C H 0.0360 0.0361 0.1806 0.062 Uiso 1 1 calc R
C20 C 0.1482(4) -0.0338(2) 0.1101(2) 0.0480(13) Uani 1 1 d .
H20A H 0.2085 -0.0530 0.1426 0.058 Uiso 1 1 calc R
H20B H 0.1672 -0.0419 0.0711 0.058 Uiso 1 1 calc R
H20C H 0.0744 -0.0552 0.1101 0.058 Uiso 1 1 calc R
C21 C 0.5242(4) -0.0339(2) 0.34637(18) 0.0360(11) Uani 1 1 d .
C22 C 0.4516(5) -0.0035(3) 0.3874(2) 0.0689(17) Uani 1 1 d .
H22A H 0.3702 -0.0139 0.3706 0.083 Uiso 1 1 calc R
H22B H 0.4623 0.0456 0.3896 0.083 Uiso 1 1 calc R
H22C H 0.4762 -0.0229 0.4280 0.083 Uiso 1 1 calc R
C23 C 0.5006(4) -0.1088(2) 0.3416(2) 0.0534(14) Uani 1 1 d .
H23A H 0.5412 -0.1289 0.3133 0.064 Uiso 1 1 calc R
H23B H 0.4177 -0.1164 0.3270 0.064 Uiso 1 1 calc R
H23C H 0.5275 -0.1296 0.3815 0.064 Uiso 1 1 calc R
C24 C 0.6471(4) -0.0184(4) 0.3720(2) 0.106(3) Uani 1 1 d U
H24A H 0.6576 0.0307 0.3753 0.127 Uiso 1 1 calc R
H24B H 0.6932 -0.0367 0.3454 0.127 Uiso 1 1 calc R
H24C H 0.6720 -0.0389 0.4122 0.127 Uiso 1 1 calc R
C25 C 0.6953(3) -0.05042(19) 0.09617(18) 0.0283(10) Uani 1 1 d .
C26 C 0.5956(3) -0.0997(2) 0.08050(19) 0.0363(11) Uani 1 1 d .
H26A H 0.5256 -0.0755 0.0602 0.044 Uiso 1 1 calc R
H26B H 0.5841 -0.1206 0.1176 0.044 Uiso 1 1 calc R
H26C H 0.6127 -0.1348 0.0536 0.044 Uiso 1 1 calc R
C27 C 0.8065(3) -0.0870(2) 0.1255(2) 0.0487(13) Uani 1 1 d .
H27A H 0.7991 -0.1078 0.1634 0.058 Uiso 1 1 calc R
H27B H 0.8703 -0.0545 0.1339 0.058 Uiso 1 1 calc R
H27C H 0.8218 -0.1220 0.0981 0.058 Uiso 1 1 calc R
C28 C 0.7076(4) -0.0132(2) 0.03924(19) 0.0511(13) Uani 1 1 d .
H28A H 0.7704 0.0197 0.0499 0.061 Uiso 1 1 calc R
H28B H 0.6356 0.0104 0.0212 0.061 Uiso 1 1 calc R
H28C H 0.7246 -0.0457 0.0101 0.061 Uiso 1 1 calc R
C29 C 0.6848(3) 0.24760(19) -0.01428(15) 0.0209(9) Uani 1 1 d .
C30 C 0.7453(4) 0.1879(2) -0.03547(19) 0.0384(11) Uani 1 1 d .
H30A H 0.6889 0.1525 -0.0514 0.046 Uiso 1 1 calc R
H30B H 0.8038 0.1700 -0.0013 0.046 Uiso 1 1 calc R
H30C H 0.7822 0.2028 -0.0673 0.046 Uiso 1 1 calc R
C31 C 0.7704(3) 0.3039(2) 0.00890(18) 0.0370(11) Uani 1 1 d .
H31A H 0.8292 0.2875 0.0436 0.044 Uiso 1 1 calc R
H31B H 0.7301 0.3424 0.0213 0.044 Uiso 1 1 calc R
H31C H 0.8071 0.3179 -0.0233 0.044 Uiso 1 1 calc R
C32 C 0.5898(3) 0.2737(2) -0.06653(17) 0.0384(11) Uani 1 1 d .
H32A H 0.5496 0.3112 -0.0524 0.046 Uiso 1 1 calc R
H32B H 0.5351 0.2372 -0.0815 0.046 Uiso 1 1 calc R
H32C H 0.6237 0.2895 -0.0992 0.046 Uiso 1 1 calc R
C33 C 0.4588(3) 0.47847(19) 0.11341(17) 0.0280(10) Uani 1 1 d .
C34 C 0.5395(4) 0.5313(2) 0.09841(19) 0.0374(11) Uani 1 1 d .
H34A H 0.5469 0.5247 0.0569 0.045 Uiso 1 1 calc R
H34B H 0.6152 0.5270 0.1264 0.045 Uiso 1 1 calc R
H34C H 0.5084 0.5765 0.1023 0.045 Uiso 1 1 calc R
C35 C 0.3420(4) 0.4837(2) 0.0675(2) 0.0517(13) Uani 1 1 d .
H35A H 0.2896 0.4493 0.0766 0.062 Uiso 1 1 calc R
H35B H 0.3527 0.4764 0.0266 0.062 Uiso 1 1 calc R
H35C H 0.3092 0.5286 0.0699 0.062 Uiso 1 1 calc R
C36 C 0.4439(4) 0.4888(2) 0.17690(19) 0.0508(14) Uani 1 1 d .
H36A H 0.5181 0.4826 0.2059 0.061 Uiso 1 1 calc R
H36B H 0.3885 0.4558 0.1852 0.061 Uiso 1 1 calc R
H36C H 0.4154 0.5346 0.1808 0.061 Uiso 1 1 calc R
C37 C 0.1581(3) 0.29398(19) -0.00904(16) 0.0262(10) Uani 1 1 d .
C38 C 0.2190(3) 0.2986(2) -0.06040(16) 0.0397(11) Uani 1 1 d .
H38A H 0.2649 0.2577 -0.0609 0.048 Uiso 1 1 calc R
H38B H 0.2695 0.3382 -0.0544 0.048 Uiso 1 1 calc R
H38C H 0.1617 0.3028 -0.0990 0.048 Uiso 1 1 calc R
C39 C 0.0846(3) 0.3568(2) -0.00818(18) 0.0374(11) Uani 1 1 d .
H39A H 0.1340 0.3969 -0.0017 0.045 Uiso 1 1 calc R
H39B H 0.0447 0.3529 0.0246 0.045 Uiso 1 1 calc R
H39C H 0.0278 0.3608 -0.0469 0.045 Uiso 1 1 calc R
C40 C 0.0817(3) 0.2312(2) -0.01617(18) 0.0374(11) Uani 1 1 d .
H40A H 0.0446 0.2284 0.0177 0.045 Uiso 1 1 calc R
H40B H 0.1289 0.1908 -0.0166 0.045 Uiso 1 1 calc R
H40C H 0.0228 0.2340 -0.0542 0.045 Uiso 1 1 calc R
O1 O 0.4715(2) 0.15431(13) 0.10847(11) 0.0212(6) Uani 1 1 d .
H11O H 0.515(3) 0.1508(18) 0.0853(16) 0.025 Uiso 1 1 d .
H12O H 0.396(3) 0.1464(18) 0.0938(15) 0.025 Uiso 1 1 d .
O2 O 0.6715(2) 0.13581(12) 0.21198(10) 0.0216(6) Uani 1 1 d .
O3 O 0.6342(2) 0.24539(12) 0.19639(10) 0.0230(6) Uani 1 1 d .
O4 O 0.4435(2) 0.16257(13) 0.23945(10) 0.0239(6) Uani 1 1 d .
O5 O 0.37666(19) 0.25215(12) 0.18271(10) 0.0227(6) Uani 1 1 d .
O6 O 0.3428(2) 0.05397(12) 0.16129(11) 0.0236(6) Uani 1 1 d .
O7 O 0.5463(2) 0.03260(12) 0.26180(11) 0.0255(6) Uani 1 1 d .
O8 O 0.5724(2) 0.02045(12) 0.13866(11) 0.0241(6) Uani 1 1 d .
O9 O 0.5885(2) 0.27073(12) 0.06493(10) 0.0217(6) Uani 1 1 d .
O10 O 0.4912(2) 0.36223(12) 0.14096(11) 0.0264(6) Uani 1 1 d .
O11 O 0.3478(2) 0.27514(12) 0.05347(10) 0.0249(6) Uani 1 1 d .
O12 O 0.2628(2) 0.11616(13) 0.08081(11) 0.0259(6) Uani 1 1 d .
O13 O 0.3762(3) -0.01410(16) 0.25870(13) 0.0483(9) Uani 1 1 d .
H13O H 0.357(4) 0.008(2) 0.226(2) 0.058 Uiso 1 1 d .
O14 O 0.7617(2) 0.03365(15) 0.17088(14) 0.0382(8) Uani 1 1 d .
H14O H 0.741(4) 0.064(2) 0.1888(19) 0.046 Uiso 1 1 d .
O15 O 0.6153(2) 0.16334(12) 0.04343(11) 0.0264(6) Uani 1 1 d .
O16 O 0.5466(2) 0.39864(14) 0.06013(12) 0.0351(7) Uani 1 1 d .
H16O H 0.565(3) 0.355(2) 0.0573(17) 0.042 Uiso 1 1 d .
O17 O 0.2035(2) 0.29217(16) 0.09806(12) 0.0381(8) Uani 1 1 d .
H17O H 0.251(4) 0.283(2) 0.1289(19) 0.046 Uiso 1 1 d .
Co1 Co 0.50731(4) 0.09668(2) 0.18642(2) 0.02041(14) Uani 1 1 d .
Co2 Co 0.49060(4) 0.25719(2) 0.12816(2) 0.02066(14) Uani 1 1 d .

loop_
_atom_site_aniso_label
_atom_site_aniso_U_11
_atom_site_aniso_U_22
_atom_site_aniso_U_33
_atom_site_aniso_U_23
_atom_site_aniso_U_13
_atom_site_aniso_U_12
C1 0.029(3) 0.026(2) 0.011(2) 0.0012(18) 0.0072(18) 0.000(2)
C2 0.015(2) 0.023(2) 0.021(2) -0.0017(18) 0.0023(17) -0.0024(18)
C3 0.020(2) 0.024(2) 0.021(2) -0.0077(19) 0.0082(19) 0.0000(19)
C4 0.022(3) 0.023(2) 0.036(2) -0.001(2) 0.006(2) -0.001(2)
C5 0.026(3) 0.019(2) 0.029(2) 0.0023(19) 0.009(2) -0.001(2)
C6 0.015(2) 0.026(2) 0.020(2) 0.0003(18) 0.0015(17) 0.0018(18)
C7 0.024(2) 0.028(2) 0.024(2) -0.005(2) 0.0028(18) -0.002(2)
C8 0.035(3) 0.024(2) 0.021(2) -0.0001(18) 0.008(2) -0.002(2)
C9 0.028(3) 0.019(2) 0.030(2) 0.0000(19) -0.002(2) -0.0027(19)
C10 0.035(3) 0.038(3) 0.057(3) 0.007(3) -0.015(2) -0.005(2)
C11 0.026(3) 0.046(3) 0.048(3) -0.005(2) 0.009(2) -0.006(2)
C12 0.035(3) 0.039(3) 0.041(3) -0.009(2) -0.001(2) -0.009(2)
C13 0.024(2) 0.034(2) 0.017(2) 0.0014(19) 0.0062(17) 0.007(2)
C14 0.095(4) 0.036(3) 0.032(3) -0.010(2) 0.021(3) -0.004(3)
C15 0.056(4) 0.143(6) 0.037(3) 0.008(3) 0.022(3) 0.055(4)
C16 0.062(3) 0.046(3) 0.029(2) -0.004(2) 0.029(2) 0.001(2)
C17 0.021(2) 0.032(3) 0.027(2) 0.0067(19) 0.0029(19) -0.0018(19)
C18 0.025(3) 0.066(3) 0.056(3) 0.015(3) 0.006(2) -0.015(2)
C19 0.029(3) 0.087(4) 0.046(3) -0.006(3) 0.022(2) -0.007(3)
C20 0.041(3) 0.032(3) 0.070(3) 0.002(3) 0.010(3) -0.010(2)
C21 0.031(3) 0.041(3) 0.032(3) 0.017(2) -0.001(2) -0.005(2)
C22 0.123(5) 0.048(3) 0.037(3) 0.004(3) 0.023(3) 0.013(3)
C23 0.087(4) 0.035(3) 0.039(3) 0.011(2) 0.016(3) 0.009(3)
C24 0.058(4) 0.160(7) 0.078(4) 0.083(4) -0.025(3) -0.037(4)
C25 0.030(3) 0.021(2) 0.038(2) -0.009(2) 0.015(2) 0.0002(19)
C26 0.030(3) 0.030(2) 0.049(3) -0.016(2) 0.007(2) -0.001(2)
C27 0.032(3) 0.034(3) 0.080(4) -0.026(3) 0.012(3) 0.004(2)
C28 0.063(3) 0.054(3) 0.043(3) -0.018(3) 0.028(3) -0.010(3)
C29 0.025(2) 0.024(2) 0.0165(19) -0.0001(18) 0.0101(17) -0.0022(19)
C30 0.050(3) 0.034(3) 0.043(3) 0.003(2) 0.033(2) 0.002(2)
C31 0.038(3) 0.041(3) 0.037(3) -0.002(2) 0.020(2) -0.011(2)
C32 0.040(3) 0.048(3) 0.030(2) 0.011(2) 0.013(2) 0.001(2)
C33 0.036(3) 0.018(2) 0.031(2) -0.0001(19) 0.010(2) 0.0038(19)
C34 0.047(3) 0.023(2) 0.042(3) 0.000(2) 0.010(2) 0.000(2)
C35 0.043(3) 0.040(3) 0.069(3) -0.012(3) 0.009(3) 0.008(2)
C36 0.089(4) 0.024(3) 0.051(3) -0.004(2) 0.038(3) 0.009(2)
C37 0.030(3) 0.030(2) 0.019(2) 0.0035(18) 0.0042(19) 0.004(2)
C38 0.037(3) 0.061(3) 0.019(2) 0.005(2) 0.003(2) 0.005(2)
C39 0.036(3) 0.038(3) 0.032(3) 0.003(2) -0.004(2) 0.007(2)
C40 0.040(3) 0.041(3) 0.027(2) 0.001(2) -0.001(2) -0.002(2)
O1 0.0183(16) 0.0262(15) 0.0215(16) -0.0009(12) 0.0094(13) -0.0013(13)
O2 0.0228(15) 0.0183(15) 0.0244(15) -0.0017(12) 0.0070(12) -0.0020(12)
O3 0.0242(15) 0.0221(15) 0.0206(14) 0.0002(12) 0.0011(12) 0.0006(13)
O4 0.0291(16) 0.0244(16) 0.0204(14) 0.0006(12) 0.0104(12) 0.0044(13)
O5 0.0214(15) 0.0316(16) 0.0158(13) 0.0044(13) 0.0057(11) 0.0051(13)
O6 0.0203(16) 0.0262(16) 0.0240(15) 0.0072(13) 0.0046(13) 0.0006(12)
O7 0.0218(15) 0.0258(15) 0.0298(15) 0.0058(13) 0.0081(13) -0.0011(12)
O8 0.0181(16) 0.0267(16) 0.0292(15) -0.0042(13) 0.0093(12) -0.0013(12)
O9 0.0247(15) 0.0201(15) 0.0235(14) -0.0006(12) 0.0122(12) 0.0003(12)
O10 0.0359(17) 0.0214(15) 0.0240(15) 0.0002(13) 0.0112(13) 0.0025(13)
O11 0.0233(16) 0.0310(16) 0.0213(14) 0.0013(12) 0.0073(12) 0.0020(13)
O12 0.0235(16) 0.0317(17) 0.0216(14) 0.0063(13) 0.0034(12) -0.0048(12)
O13 0.032(2) 0.068(2) 0.0380(19) 0.0311(17) -0.0050(16) -0.0158(17)
O14 0.0238(18) 0.0326(19) 0.056(2) -0.0238(16) 0.0054(15) 0.0003(15)
O15 0.0368(17) 0.0166(15) 0.0321(16) -0.0002(13) 0.0208(13) -0.0014(13)
O16 0.057(2) 0.0205(16) 0.0377(17) 0.0016(15) 0.0297(15) 0.0043(15)
O17 0.0297(19) 0.067(2) 0.0178(16) 0.0063(16) 0.0057(13) 0.0178(16)
Co1 0.0212(3) 0.0204(3) 0.0213(3) 0.0014(2) 0.0084(2) -0.0001(2)
Co2 0.0227(3) 0.0210(3) 0.0195(3) 0.0011(2) 0.0075(2) 0.0016(2)

loop_
_atom_type_symbol
_atom_type_description
_atom_type_scat_dispersion_real
_atom_type_scat_dispersion_imag
_atom_type_scat_source
C C 0.0033 0.0016 'International Tables Vol C Tables 4.2.6.8 and 6.1.1.4'
H H 0.0000 0.0000 'International Tables Vol C Tables 4.2.6.8 and 6.1.1.4'
O O 0.0106 0.0060 'International Tables Vol C Tables 4.2.6.8 and 6.1.1.4'
Co Co 0.3494 0.9721 'International Tables Vol C Tables 4.2.6.8 and 6.1.1.4'

loop_
_geom_angle_atom_site_label_1
_geom_angle_atom_site_label_2
_geom_angle_atom_site_label_3
_geom_angle
O3 C1 O2 124.0(4)
O3 C1 C9 117.9(3)
O2 C1 C9 118.1(3)
O4 C2 O5 124.6(3)
O4 C2 C13 118.7(3)
O5 C2 C13 116.7(3)
O12 C3 O6 123.5(3)
O12 C3 C17 119.5(3)
O6 C3 C17 116.9(3)
O7 C4 O13 123.1(4)
O7 C4 C21 122.8(4)
O13 C4 C21 114.1(3)
O8 C5 O14 123.0(3)
O8 C5 C25 122.6(4)
O14 C5 C25 114.3(3)
O15 C6 O9 123.7(3)
O15 C6 C29 119.4(3)
O9 C6 C29 116.9(3)
O10 C7 O16 123.0(4)
O10 C7 C33 122.2(3)
O16 C7 C33 114.8(3)
O11 C8 O17 122.9(4)
O11 C8 C37 123.3(3)
O17 C8 C37 113.7(3)
C10 C9 C1 112.2(3)
C10 C9 C11 110.1(3)
C1 C9 C11 105.2(3)
C10 C9 C12 109.5(3)
C1 C9 C12 109.9(3)
C11 C9 C12 110.0(3)
C9 C10 H10A 109.5
C9 C10 H10B 109.5
H10A C10 H10B 109.5
C9 C10 H10C 109.5
H10A C10 H10C 109.5
H10B C10 H10C 109.5
C9 C11 H11A 109.5
C9 C11 H11B 109.5
H11A C11 H11B 109.5
C9 C11 H11C 109.5
H11A C11 H11C 109.5
H11B C11 H11C 109.5
C9 C12 H12A 109.5
C9 C12 H12B 109.5
H12A C12 H12B 109.5
C9 C12 H12C 109.5
H12A C12 H12C 109.5
H12B C12 H12C 109.5
C15 C13 C16 111.1(3)
C15 C13 C14 110.3(4)
C16 C13 C14 109.2(3)
C15 C13 C2 110.4(3)
C16 C13 C2 109.8(3)
C14 C13 C2 105.8(3)
C13 C14 H14A 109.5
C13 C14 H14B 109.5
H14A C14 H14B 109.5
C13 C14 H14C 109.5
H14A C14 H14C 109.5
H14B C14 H14C 109.5
C13 C15 H15A 109.5
C13 C15 H15B 109.5
H15A C15 H15B 109.5
C13 C15 H15C 109.5
H15A C15 H15C 109.5
H15B C15 H15C 109.5
C13 C16 H16A 109.5
C13 C16 H16B 109.5
H16A C16 H16B 109.5
C13 C16 H16C 109.5
H16A C16 H16C 109.5
H16B C16 H16C 109.5
C20 C17 C18 109.4(4)
C20 C17 C19 110.7(3)
C18 C17 C19 109.3(3)
C20 C17 C3 108.3(3)
C18 C17 C3 110.3(3)
C19 C17 C3 109.0(3)
C17 C18 H18A 109.5
C17 C18 H18B 109.5
H18A C18 H18B 109.5
C17 C18 H18C 109.5
H18A C18 H18C 109.5
H18B C18 H18C 109.5
C17 C19 H19A 109.5
C17 C19 H19B 109.5
H19A C19 H19B 109.5
C17 C19 H19C 109.5
H19A C19 H19C 109.5
H19B C19 H19C 109.5
C17 C20 H20A 109.5
C17 C20 H20B 109.5
H20A C20 H20B 109.5
C17 C20 H20C 109.5
H20A C20 H20C 109.5
H20B C20 H20C 109.5
C24 C21 C23 112.6(4)
C24 C21 C4 110.3(3)
C23 C21 C4 109.2(4)
C24 C21 C22 109.3(4)
C23 C21 C22 107.7(4)
C4 C21 C22 107.6(3)
C21 C22 H22A 109.5
C21 C22 H22B 109.5
H22A C22 H22B 109.5
C21 C22 H22C 109.5
H22A C22 H22C 109.5
H22B C22 H22C 109.5
C21 C23 H23A 109.5
C21 C23 H23B 109.5
H23A C23 H23B 109.5
C21 C23 H23C 109.5
H23A C23 H23C 109.5
H23B C23 H23C 109.5
C21 C24 H24A 109.5
C21 C24 H24B 109.5
H24A C24 H24B 109.5
C21 C24 H24C 109.5
H24A C24 H24C 109.5
H24B C24 H24C 109.5
C5 C25 C26 109.9(3)
C5 C25 C27 110.4(3)
C26 C25 C27 110.8(3)
C5 C25 C28 105.2(3)
C26 C25 C28 109.9(3)
C27 C25 C28 110.5(3)
C25 C26 H26A 109.5
C25 C26 H26B 109.5
H26A C26 H26B 109.5
C25 C26 H26C 109.5
H26A C26 H26C 109.5
H26B C26 H26C 109.5
C25 C27 H27A 109.5
C25 C27 H27B 109.5
H27A C27 H27B 109.5
C25 C27 H27C 109.5
H27A C27 H27C 109.5
H27B C27 H27C 109.5
C25 C28 H28A 109.5
C25 C28 H28B 109.5
H28A C28 H28B 109.5
C25 C28 H28C 109.5
H28A C28 H28C 109.5
H28B C28 H28C 109.5
C31 C29 C30 110.2(3)
C31 C29 C32 109.7(3)
C30 C29 C32 109.8(3)
C31 C29 C6 110.8(3)
C30 C29 C6 109.6(3)
C32 C29 C6 106.6(3)
C29 C30 H30A 109.5
C29 C30 H30B 109.5
H30A C30 H30B 109.5
C29 C30 H30C 109.5
H30A C30 H30C 109.5
H30B C30 H30C 109.5
C29 C31 H31A 109.5
C29 C31 H31B 109.5
H31A C31 H31B 109.5
C29 C31 H31C 109.5
H31A C31 H31C 109.5
H31B C31 H31C 109.5
C29 C32 H32A 109.5
C29 C32 H32B 109.5
H32A C32 H32B 109.5
C29 C32 H32C 109.5
H32A C32 H32C 109.5
H32B C32 H32C 109.5
C36 C33 C7 109.9(3)
C36 C33 C34 110.4(3)
C7 C33 C34 111.5(3)
C36 C33 C35 110.3(3)
C7 C33 C35 105.7(3)
C34 C33 C35 109.0(3)
C33 C34 H34A 109.5
C33 C34 H34B 109.5
H34A C34 H34B 109.5
C33 C34 H34C 109.5
H34A C34 H34C 109.5
H34B C34 H34C 109.5
C33 C35 H35A 109.5
C33 C35 H35B 109.5
H35A C35 H35B 109.5
C33 C35 H35C 109.5
H35A C35 H35C 109.5
H35B C35 H35C 109.5
C33 C36 H36A 109.5
C33 C36 H36B 109.5
H36A C36 H36B 109.5
C33 C36 H36C 109.5
H36A C36 H36C 109.5
H36B C36 H36C 109.5
C8 C37 C38 109.3(3)
C8 C37 C39 110.6(3)
C38 C37 C39 110.2(3)
C8 C37 C40 106.8(3)
C38 C37 C40 110.5(3)
C39 C37 C40 109.4(3)
C37 C38 H38A 109.5
C37 C38 H38B 109.5
H38A C38 H38B 109.5
C37 C38 H38C 109.5
H38A C38 H38C 109.5
H38B C38 H38C 109.5
C37 C39 H39A 109.5
C37 C39 H39B 109.5
H39A C39 H39B 109.5
C37 C39 H39C 109.5
H39A C39 H39C 109.5
H39B C39 H39C 109.5
C37 C40 H40A 109.5
C37 C40 H40B 109.5
H40A C40 H40B 109.5
C37 C40 H40C 109.5
H40A C40 H40C 109.5
H40B C40 H40C 109.5
Co1 O1 Co2 111.38(11)
Co1 O1 H11O 118(3)
Co2 O1 H11O 100(2)
Co1 O1 H12O 102(2)
Co2 O1 H12O 107(2)
H11O O1 H12O 118(3)
C1 O2 Co1 128.0(2)
C1 O3 Co2 134.2(2)
C2 O4 Co1 135.2(2)
C2 O5 Co2 125.2(2)
C3 O6 Co1 128.4(2)
C4 O7 Co1 130.8(3)
C5 O8 Co1 132.3(3)
C6 O9 Co2 126.9(2)
C7 O10 Co2 129.9(2)
C8 O11 Co2 132.6(2)
C4 O13 H13O 110(3)
C5 O14 H14O 109(3)
C7 O16 H16O 110(2)
C8 O17 H17O 111(3)
O4 Co1 O2 93.38(9)
O4 Co1 O1 97.18(10)
O2 Co1 O1 91.35(10)
O4 Co1 O6 87.68(9)
O2 Co1 O6 178.20(10)
O1 Co1 O6 89.96(10)
O4 Co1 O7 86.79(10)
O2 Co1 O7 89.14(9)
O1 Co1 O7 175.96(10)
O6 Co1 O7 89.47(10)
O4 Co1 O8 173.78(10)
O2 Co1 O8 88.27(9)
O1 Co1 O8 88.77(10)
O6 Co1 O8 90.52(9)
O7 Co1 O8 87.24(9)
O3 Co2 O5 95.43(9)
O3 Co2 O9 91.73(9)
O5 Co2 O9 171.88(10)
O3 Co2 O1 94.66(10)
O5 Co2 O1 91.61(10)
O9 Co2 O1 91.60(9)
O3 Co2 O10 91.91(10)
O5 Co2 O10 86.85(10)
O9 Co2 O10 89.12(9)
O1 Co2 O10 173.37(11)
O3 Co2 O11 175.41(10)
O5 Co2 O11 88.20(9)
O9 Co2 O11 84.46(9)
O1 Co2 O11 88.02(10)
O10 Co2 O11 85.49(10)

loop_
_geom_bond_atom_site_label_1
_geom_bond_atom_site_label_2
_geom_bond_distance
C1 O3 1.249(4)
C1 O2 1.273(4)
C1 C9 1.524(5)
C2 O4 1.236(4)
C2 O5 1.279(4)
C2 C13 1.527(5)
C3 O12 1.242(4)
C3 O6 1.284(4)
C3 C17 1.529(5)
C4 O7 1.220(4)
C4 O13 1.306(4)
C4 C21 1.508(5)
C5 O8 1.217(4)
C5 O14 1.314(4)
C5 C25 1.512(5)
C6 O15 1.233(4)
C6 O9 1.287(4)
C6 C29 1.531(4)
C7 O10 1.214(4)
C7 O16 1.312(4)
C7 C33 1.514(5)
C8 O11 1.218(4)
C8 O17 1.317(4)
C8 C37 1.509(5)
C9 C10 1.516(5)
C9 C11 1.527(5)
C9 C12 1.530(5)
C10 H10A 0.9800
C10 H10B 0.9800
C10 H10C 0.9800
C11 H11A 0.9800
C11 H11B 0.9800
C11 H11C 0.9800
C12 H12A 0.9800
C12 H12B 0.9800
C12 H12C 0.9800
C13 C15 1.507(5)
C13 C16 1.518(5)
C13 C14 1.520(6)
C14 H14A 0.9800
C14 H14B 0.9800
C14 H14C 0.9800
C15 H15A 0.9800
C15 H15B 0.9800
C15 H15C 0.9800
C16 H16A 0.9800
C16 H16B 0.9800
C16 H16C 0.9800
C17 C20 1.520(5)
C17 C18 1.520(5)
C17 C19 1.523(5)
C18 H18A 0.9800
C18 H18B 0.9800
C18 H18C 0.9800
C19 H19A 0.9800
C19 H19B 0.9800
C19 H19C 0.9800
C20 H20A 0.9800
C20 H20B 0.9800
C20 H20C 0.9800
C21 C24 1.481(6)
C21 C23 1.507(6)
C21 C22 1.541(6)
C22 H22A 0.9800
C22 H22B 0.9800
C22 H22C 0.9800
C23 H23A 0.9800
C23 H23B 0.9800
C23 H23C 0.9800
C24 H24A 0.9800
C24 H24B 0.9800
C24 H24C 0.9800
C25 C26 1.517(5)
C25 C27 1.522(5)
C25 C28 1.529(5)
C26 H26A 0.9800
C26 H26B 0.9800
C26 H26C 0.9800
C27 H27A 0.9800
C27 H27B 0.9800
C27 H27C 0.9800
C28 H28A 0.9800
C28 H28B 0.9800
C28 H28C 0.9800
C29 C31 1.520(5)
C29 C30 1.523(5)
C29 C32 1.527(5)
C30 H30A 0.9800
C30 H30B 0.9800
C30 H30C 0.9800
C31 H31A 0.9800
C31 H31B 0.9800
C31 H31C 0.9800
C32 H32A 0.9800
C32 H32B 0.9800
C32 H32C 0.9800
C33 C36 1.512(5)
C33 C34 1.517(5)
C33 C35 1.537(5)
C34 H34A 0.9800
C34 H34B 0.9800
C34 H34C 0.9800
C35 H35A 0.9800
C35 H35B 0.9800
C35 H35C 0.9800
C36 H36A 0.9800
C36 H36B 0.9800
C36 H36C 0.9800
C37 C38 1.521(5)
C37 C39 1.525(5)
C37 C40 1.529(5)
C38 H38A 0.9800
C38 H38B 0.9800
C38 H38C 0.9800
C39 H39A 0.9800
C39 H39B 0.9800
C39 H39C 0.9800
C40 H40A 0.9800
C40 H40B 0.9800
C40 H40C 0.9800
O1 Co1 2.067(3)
O1 Co2 2.086(3)
O1 H11O 0.83(3)
O1 H12O 0.90(4)
O2 Co1 2.063(2)
O3 Co2 2.037(2)
O4 Co1 2.045(2)
O5 Co2 2.054(2)
O6 Co1 2.093(2)
O7 Co1 2.095(2)
O8 Co1 2.114(2)
O9 Co2 2.079(2)
O10 Co2 2.099(2)
O11 Co2 2.134(3)
O13 H13O 0.84(4)
O14 H14O 0.80(4)
O16 H16O 0.91(4)
O17 H17O 0.82(4)

loop_
_geom_hbond_atom_site_label_D
_geom_hbond_atom_site_label_H
_geom_hbond_atom_site_label_A
_geom_hbond_distance_DH
_geom_hbond_distance_HA
_geom_hbond_distance_DA
_geom_hbond_angle_DHA
O1 H11O O15 0.83(3) 1.72(4) 2.531(3) 166(4)
O1 H12O O12 0.90(4) 1.66(4) 2.541(3) 165(3)
O13 H13O O6 0.84(4) 1.71(4) 2.544(4) 170(4)
O14 H14O O2 0.80(4) 1.79(4) 2.571(3) 166(4)
O16 H16O O9 0.91(4) 1.68(4) 2.578(3) 168(4)
O17 H17O O5 0.82(4) 1.80(4) 2.595(4) 165(4)

loop_
_geom_torsion_atom_site_label_1
_geom_torsion_atom_site_label_2
_geom_torsion_atom_site_label_3
_geom_torsion_atom_site_label_4
_geom_torsion
O3 C1 C9 C10 157.9(3)
O2 C1 C9 C10 -24.7(5)
O3 C1 C9 C11 -82.5(4)
O2 C1 C9 C11 95.0(4)
O3 C1 C9 C12 35.9(4)
O2 C1 C9 C12 -146.7(3)
O4 C2 C13 C15 -138.0(4)
O5 C2 C13 C15 44.8(5)
O4 C2 C13 C16 -15.2(5)
O5 C2 C13 C16 167.7(3)
O4 C2 C13 C14 102.6(4)
O5 C2 C13 C14 -74.6(4)
O12 C3 C17 C20 118.0(4)
O6 C3 C17 C20 -61.5(4)
O12 C3 C17 C18 -1.6(5)
O6 C3 C17 C18 178.9(3)
O12 C3 C17 C19 -121.5(4)
O6 C3 C17 C19 58.9(4)
O7 C4 C21 C24 -2.3(6)
O13 C4 C21 C24 179.6(4)
O7 C4 C21 C23 -126.5(4)
O13 C4 C21 C23 55.4(5)
O7 C4 C21 C22 116.9(4)
O13 C4 C21 C22 -61.2(5)
O8 C5 C25 C26 -26.2(5)
O14 C5 C25 C26 156.6(3)
O8 C5 C25 C27 -148.7(4)
O14 C5 C25 C27 34.1(4)
O8 C5 C25 C28 92.1(4)
O14 C5 C25 C28 -85.2(4)
O15 C6 C29 C31 -134.9(4)
O9 C6 C29 C31 46.3(4)
O15 C6 C29 C30 -13.0(5)
O9 C6 C29 C30 168.2(3)
O15 C6 C29 C32 105.7(4)
O9 C6 C29 C32 -73.1(4)
O10 C7 C33 C36 20.2(5)
O16 C7 C33 C36 -162.6(3)
O10 C7 C33 C34 142.9(4)
O16 C7 C33 C34 -39.9(5)
O10 C7 C33 C35 -98.8(4)
O16 C7 C33 C35 78.4(4)
O11 C8 C37 C38 -10.7(5)
O17 C8 C37 C38 170.4(3)
O11 C8 C37 C39 -132.1(4)
O17 C8 C37 C39 49.0(4)
O11 C8 C37 C40 108.9(4)
O17 C8 C37 C40 -70.0(4)
O3 C1 O2 Co1 -4.8(5)
C9 C1 O2 Co1 177.9(2)
O2 C1 O3 Co2 -34.8(5)
C9 C1 O3 Co2 142.4(3)
O5 C2 O4 Co1 -11.9(6)
C13 C2 O4 Co1 171.2(2)
O4 C2 O5 Co2 -30.6(5)
C13 C2 O5 Co2 146.3(2)
O12 C3 O6 Co1 12.6(5)
C17 C3 O6 Co1 -167.8(2)
O13 C4 O7 Co1 11.1(6)
C21 C4 O7 Co1 -166.8(3)
O14 C5 O8 Co1 1.1(5)
C25 C5 O8 Co1 -175.9(2)
O15 C6 O9 Co2 -5.6(5)
C29 C6 O9 Co2 173.2(2)
O16 C7 O10 Co2 -19.5(5)
C33 C7 O10 Co2 157.5(3)
O17 C8 O11 Co2 2.3(6)
C37 C8 O11 Co2 -176.5(2)
C2 O4 Co1 O2 97.9(3)
C2 O4 Co1 O1 6.1(3)
C2 O4 Co1 O6 -83.6(3)
C2 O4 Co1 O7 -173.2(3)
C2 O4 Co1 O8 -156.9(8)
C1 O2 Co1 O4 -48.1(3)
C1 O2 Co1 O1 49.2(3)
C1 O2 Co1 O6 -174(32)
C1 O2 Co1 O7 -134.8(3)
C1 O2 Co1 O8 137.9(3)
Co2 O1 Co1 O4 34.89(14)
Co2 O1 Co1 O2 -58.69(13)
Co2 O1 Co1 O6 122.55(13)
Co2 O1 Co1 O7 -155.7(14)
Co2 O1 Co1 O8 -146.93(13)
C3 O6 Co1 O4 83.7(3)
C3 O6 Co1 O2 -150(3)
C3 O6 Co1 O1 -13.5(3)
C3 O6 Co1 O7 170.5(3)
C3 O6 Co1 O8 -102.3(3)
C4 O7 Co1 O4 74.2(3)
C4 O7 Co1 O2 167.7(3)
C4 O7 Co1 O1 -95.2(15)
C4 O7 Co1 O6 -13.5(3)
C4 O7 Co1 O8 -104.0(3)
C5 O8 Co1 O4 -95.1(10)
C5 O8 Co1 O2 10.5(3)
C5 O8 Co1 O1 101.8(3)
C5 O8 Co1 O6 -168.2(3)
C5 O8 Co1 O7 -78.8(3)
C1 O3 Co2 O5 104.3(3)
C1 O3 Co2 O9 -79.5(3)
C1 O3 Co2 O1 12.3(3)
C1 O3 Co2 O10 -168.6(3)
C1 O3 Co2 O11 -113.3(12)
C2 O5 Co2 O3 -32.8(3)
C2 O5 Co2 O9 175.3(6)
C2 O5 Co2 O1 62.1(3)
C2 O5 Co2 O10 -124.4(3)
C2 O5 Co2 O11 150.0(3)
C6 O9 Co2 O3 87.6(3)
C6 O9 Co2 O5 -120.4(7)
C6 O9 Co2 O1 -7.2(3)
C6 O9 Co2 O10 179.4(3)
C6 O9 Co2 O11 -95.0(3)
Co1 O1 Co2 O3 39.89(13)
Co1 O1 Co2 O5 -55.69(13)
Co1 O1 Co2 O9 131.76(13)
Co1 O1 Co2 O10 -132.1(8)
Co1 O1 Co2 O11 -143.84(13)
C7 O10 Co2 O3 117.4(3)
C7 O10 Co2 O5 -147.2(3)
C7 O10 Co2 O9 25.7(3)
C7 O10 Co2 O1 -70.5(9)
C7 O10 Co2 O11 -58.8(3)
C8 O11 Co2 O3 -133.7(12)
C8 O11 Co2 O5 8.8(3)
C8 O11 Co2 O9 -167.7(3)
C8 O11 Co2 O1 100.5(3)
C8 O11 Co2 O10 -78.2(3)
